data_7718772
loop_
_publ_author_name
'Hou, Chuan-Bing'
'Guo, Gui-Xiong'
'Dai, Li-Xiong'
'Li, Ying-Yu'
'Wang, Lin-Lin'
'Song, Hui-Hua'
'Xin, Xiu-Lan'
'Han, Hong-Liang'
'Wang, Xue-Dong'
'Li, Xing-Ru'
'Jin, Qiong-Hua'

_publ_section_title
;
 Construction and characterization of rare earth complexes for efficient
 emission tuning by tetraethyl ethylenebisphosphonate and tridentate
 chelating nitrogen ligands.
;
_journal_issue 24
_journal_name_full 'Dalton transactions (Cambridge, England : 2003)'
_journal_page_first 9594
_journal_page_last 9604
_journal_paper_doi 10.1039/d5dt00963d
_journal_volume 54
_journal_year 2025
_chemical_formula_sum 'C40 H46 N12 O24 P2 Sm2'
_chemical_formula_weight 1441.53
_space_group_crystal_system triclinic
_space_group_IT_number 2
_space_group_name_Hall '-P 1'
_space_group_name_H-M_alt 'P -1'
_atom_sites_solution_hydrogens geom
_audit_creation_method SHELXL-2018/3
_audit_update_record
;
2024-10-11 deposited with the CCDC.	2025-05-19 downloaded from the CCDC.
;
_cell_angle_alpha 89.591(2)
_cell_angle_beta 80.617(2)
_cell_angle_gamma 88.510(3)
_cell_formula_units_Z 1
_cell_length_a 8.0168(3)
_cell_length_b 9.6084(3)
_cell_length_c 17.2951(4)
_cell_measurement_reflns_used 12798
_cell_measurement_temperature 293(2)
_cell_measurement_theta_max 74.0890
_cell_measurement_theta_min 5.1090
_cell_volume 1313.94(7)
_computing_structure_refinement 'SHELXL-2018/3 (Sheldrick, 2018)'
_computing_structure_solution 'SHELXT 2014/5 (Sheldrick, 2014)'
_diffrn_ambient_temperature 293(2)
_diffrn_measured_fraction_theta_full 0.997
_diffrn_measured_fraction_theta_max 0.997
_diffrn_measurement_device_type 'XtaLAB AFC12 (RINC): Kappa dual home/near'
_diffrn_radiation_type CuK\a
_diffrn_radiation_wavelength 1.54184
_diffrn_reflns_av_R_equivalents 0.0850
_diffrn_reflns_av_unetI/netI 0.0603
_diffrn_reflns_Laue_measured_fraction_full 0.997
_diffrn_reflns_Laue_measured_fraction_max 0.997
_diffrn_reflns_limit_h_max 9
_diffrn_reflns_limit_h_min -9
_diffrn_reflns_limit_k_max 9
_diffrn_reflns_limit_k_min -11
_diffrn_reflns_limit_l_max 20
_diffrn_reflns_limit_l_min -20
_diffrn_reflns_number 14006
_diffrn_reflns_point_group_measured_fraction_full 0.997
_diffrn_reflns_point_group_measured_fraction_max 0.997
_diffrn_reflns_theta_full 65.000
_diffrn_reflns_theta_max 65.000
_diffrn_reflns_theta_min 4.604
_exptl_absorpt_coefficient_mu 18.019
_exptl_crystal_density_diffrn 1.822
_exptl_crystal_description block
_exptl_crystal_F_000 716
_exptl_crystal_size_max 0.350
_exptl_crystal_size_mid 0.160
_exptl_crystal_size_min 0.150
_refine_diff_density_max 1.238
_refine_diff_density_min -2.432
_refine_diff_density_rms 0.131
_refine_ls_extinction_method none
_refine_ls_goodness_of_fit_ref 0.856
_refine_ls_hydrogen_treatment constr
_refine_ls_matrix_type full
_refine_ls_number_parameters 363
_refine_ls_number_reflns 4473
_refine_ls_number_restraints 0
_refine_ls_restrained_S_all 0.856
_refine_ls_R_factor_all 0.0431
_refine_ls_R_factor_gt 0.0408
_refine_ls_shift/su_max 0.001
_refine_ls_shift/su_mean 0.000
_refine_ls_structure_factor_coef Fsqd
_refine_ls_weighting_details 'w=1/[\s^2^(Fo^2^)+(0.1009P)^2^] where P=(Fo^2^+2Fc^2^)/3'
_refine_ls_weighting_scheme calc
_refine_ls_wR_factor_gt 0.1041
_refine_ls_wR_factor_ref 0.1057
_reflns_Friedel_coverage 0.000
_reflns_number_gt 4218
_reflns_number_total 4473
_reflns_threshold_expression 'I > 2\s(I)'
_cod_data_source_file d5dt00963d2.cif
_cod_data_source_block lyy-21
_cod_depositor_comments 'Adding full bibliography for 7718766--7718775.cif.'
_cod_database_code 7718772
_shelx_shelxl_version_number 2018/3
_shelx_space_group_comment
;
The symmetry employed for this shelxl refinement is uniquely defined
by the following loop, which should always be used as a source of
symmetry information in preference to the above space-group names.
They are only intended as comments.
;
_shelx_estimated_absorpt_t_min 0.061
_shelx_estimated_absorpt_t_max 0.173

loop_
_space_group_symop_operation_xyz
'x, y, z'
'-x, -y, -z'

loop_
_atom_site_label
_atom_site_type_symbol
_atom_site_fract_x
_atom_site_fract_y
_atom_site_fract_z
_atom_site_U_iso_or_equiv
_atom_site_adp_type
_atom_site_occupancy
_atom_site_site_symmetry_order
_atom_site_calc_flag
_atom_site_refinement_flags_posn
_atom_site_refinement_flags_adp
_atom_site_refinement_flags_occupancy
_atom_site_disorder_assembly
_atom_site_disorder_group
Sm1 Sm 0.47099(3) 0.63961(2) 0.23633(2) 0.02583(12) Uani 1 1 d . . . . .
P1 P 0.53842(14) 0.70500(11) 0.44481(6) 0.0281(2) Uani 1 1 d . . . . .
O10 O 0.4773(5) 0.6895(3) 0.36932(19) 0.0385(8) Uani 1 1 d . . . . .
O11 O 0.4003(4) 0.7869(4) 0.50165(19) 0.0377(8) Uani 1 1 d . . . . .
O12 O 0.6980(4) 0.7949(4) 0.4419(2) 0.0420(8) Uani 1 1 d . . . . .
O1 O 0.1739(5) 0.5894(4) 0.2954(2) 0.0440(8) Uani 1 1 d . . . . .
O7 O 0.5924(5) 0.8173(4) 0.1328(2) 0.0435(9) Uani 1 1 d . . . . .
O2 O 0.3514(5) 0.4313(4) 0.3203(2) 0.0431(9) Uani 1 1 d . . . . .
O4 O 0.7547(5) 0.5638(4) 0.1521(2) 0.0485(9) Uani 1 1 d . . . . .
O8 O 0.6851(5) 0.8262(4) 0.2420(2) 0.0452(9) Uani 1 1 d . . . . .
O5 O 0.7103(5) 0.4834(4) 0.2690(2) 0.0505(9) Uani 1 1 d . . . . .
N2 N 0.2740(5) 0.6870(4) 0.1328(2) 0.0277(8) Uani 1 1 d . . . . .
N3 N 0.2975(5) 0.8716(4) 0.2487(2) 0.0333(9) Uani 1 1 d . . . . .
O3 O 0.0899(6) 0.4216(5) 0.3750(3) 0.0687(13) Uani 1 1 d . . . . .
N1 N 0.4225(5) 0.4346(4) 0.1471(2) 0.0329(8) Uani 1 1 d . . . . .
N4 N 0.2012(6) 0.4786(4) 0.3317(2) 0.0406(10) Uani 1 1 d . . . . .
N6 N 0.6867(5) 0.8746(5) 0.1742(3) 0.0435(10) Uani 1 1 d . . . . .
C11 C 0.2070(6) 0.9122(5) 0.1929(3) 0.0306(9) Uani 1 1 d . . . . .
O9 O 0.7704(6) 0.9740(5) 0.1504(4) 0.0777(16) Uani 1 1 d . . . . .
C10 C 0.2013(6) 0.8139(5) 0.1279(3) 0.0312(10) Uani 1 1 d . . . . .
O6 O 0.9296(6) 0.4110(6) 0.1878(3) 0.0789(15) Uani 1 1 d . . . . .
N5 N 0.8037(6) 0.4852(5) 0.2028(3) 0.0451(11) Uani 1 1 d . . . . .
C16 C 0.5812(6) 0.5416(5) 0.4876(3) 0.0361(11) Uani 1 1 d . . . . .
H16A H 0.659833 0.487416 0.450261 0.043 Uiso 1 1 calc R U . . .
H16B H 0.634464 0.557069 0.533245 0.043 Uiso 1 1 calc R U . . .
C6 C 0.2629(6) 0.5937(5) 0.0765(2) 0.0299(9) Uani 1 1 d . . . . .
C5 C 0.3395(6) 0.4532(5) 0.0857(3) 0.0319(10) Uani 1 1 d . . . . .
C12 C 0.1212(6) 1.0398(5) 0.1977(3) 0.0396(11) Uani 1 1 d . . . . .
H12 H 0.057563 1.065838 0.159272 0.048 Uiso 1 1 calc R U . . .
C7 C 0.1829(7) 0.6250(6) 0.0125(3) 0.0402(11) Uani 1 1 d . . . . .
H7 H 0.175616 0.557990 -0.025248 0.048 Uiso 1 1 calc R U . . .
C15 C 0.3034(7) 0.9584(5) 0.3083(3) 0.0420(12) Uani 1 1 d . . . . .
H15 H 0.365396 0.930445 0.346912 0.050 Uiso 1 1 calc R U . . .
C4 C 0.3255(7) 0.3452(5) 0.0347(3) 0.0429(12) Uani 1 1 d . . . . .
H4 H 0.269111 0.359530 -0.007668 0.052 Uiso 1 1 calc R U . . .
C3 C 0.3958(8) 0.2161(6) 0.0473(3) 0.0458(13) Uani 1 1 d . . . . .
H3 H 0.386055 0.142369 0.013934 0.055 Uiso 1 1 calc R U . . .
C14 C 0.2229(7) 1.0863(5) 0.3153(3) 0.0441(12) Uani 1 1 d . . . . .
H14 H 0.231155 1.143790 0.357500 0.053 Uiso 1 1 calc R U . . .
C1 C 0.4905(7) 0.3090(5) 0.1581(3) 0.0399(11) Uani 1 1 d . . . . .
H1 H 0.547484 0.295978 0.200421 0.048 Uiso 1 1 calc R U . . .
C9 C 0.1243(8) 0.8521(6) 0.0637(3) 0.0474(13) Uani 1 1 d . . . . .
H9 H 0.079592 0.941710 0.060150 0.057 Uiso 1 1 calc R U . . .
C19 C 0.8674(7) 0.7543(6) 0.3993(3) 0.0462(13) Uani 1 1 d . . . . .
H19A H 0.870071 0.656687 0.385070 0.055 Uiso 1 1 calc R U . . .
H19B H 0.893122 0.808910 0.351620 0.055 Uiso 1 1 calc R U . . .
C17 C 0.4280(8) 0.8345(7) 0.5783(3) 0.0545(15) Uani 1 1 d . . . . .
H17A H 0.484302 0.923023 0.572895 0.065 Uiso 1 1 calc R U . . .
H17B H 0.499850 0.767633 0.600401 0.065 Uiso 1 1 calc R U . . .
C8 C 0.1150(8) 0.7566(6) 0.0061(3) 0.0487(14) Uani 1 1 d . . . . .
H8 H 0.063494 0.780618 -0.036733 0.058 Uiso 1 1 calc R U . . .
C2 C 0.4794(8) 0.1980(5) 0.1092(3) 0.0444(12) Uani 1 1 d . . . . .
H2 H 0.528530 0.111994 0.118417 0.053 Uiso 1 1 calc R U . . .
C13 C 0.1302(7) 1.1276(5) 0.2591(3) 0.0436(12) Uani 1 1 d . . . . .
H13 H 0.074156 1.213856 0.262334 0.052 Uiso 1 1 calc R U . . .
C18 C 0.2654(11) 0.8502(9) 0.6302(4) 0.076(2) Uani 1 1 d . . . . .
H18A H 0.216493 0.760415 0.640485 0.114 Uiso 1 1 calc R U . . .
H18B H 0.190672 0.909034 0.605669 0.114 Uiso 1 1 calc R U . . .
H18C H 0.282379 0.891311 0.678690 0.114 Uiso 1 1 calc R U . . .
C20 C 0.9923(8) 0.7791(9) 0.4505(4) 0.0670(18) Uani 1 1 d . . . . .
H20A H 1.104124 0.764909 0.421557 0.101 Uiso 1 1 calc R U . . .
H20B H 0.975297 0.715537 0.494029 0.101 Uiso 1 1 calc R U . . .
H20C H 0.979198 0.872981 0.469558 0.101 Uiso 1 1 calc R U . . .

loop_
_atom_site_aniso_label
_atom_site_aniso_U_11
_atom_site_aniso_U_22
_atom_site_aniso_U_33
_atom_site_aniso_U_23
_atom_site_aniso_U_13
_atom_site_aniso_U_12
Sm1 0.03764(17) 0.02380(17) 0.01681(16) 0.00476(9) -0.00717(10) 0.00125(10)
P1 0.0374(6) 0.0270(6) 0.0204(5) 0.0022(4) -0.0062(4) 0.0014(4)
O10 0.057(2) 0.0379(19) 0.0229(16) 0.0023(13) -0.0121(15) 0.0013(15)
O11 0.0397(18) 0.0450(19) 0.0284(17) -0.0066(15) -0.0067(14) 0.0056(15)
O12 0.0376(18) 0.0385(19) 0.048(2) -0.0039(16) 0.0005(16) -0.0036(15)
O1 0.046(2) 0.041(2) 0.042(2) 0.0121(16) -0.0019(16) 0.0016(15)
O7 0.048(2) 0.049(2) 0.0329(19) 0.0131(16) -0.0073(16) -0.0044(17)
O2 0.057(2) 0.040(2) 0.0313(19) 0.0095(15) -0.0053(16) 0.0000(17)
O4 0.054(2) 0.053(2) 0.038(2) 0.0029(17) -0.0055(17) 0.0103(18)
O8 0.051(2) 0.046(2) 0.042(2) 0.0043(17) -0.0185(17) -0.0042(17)
O5 0.053(2) 0.060(2) 0.038(2) 0.0147(17) -0.0098(18) 0.0115(18)
N2 0.0344(19) 0.0264(19) 0.0223(18) 0.0073(14) -0.0049(15) -0.0012(14)
N3 0.043(2) 0.026(2) 0.031(2) 0.0029(16) -0.0080(17) 0.0018(16)
O3 0.075(3) 0.061(3) 0.059(3) 0.019(2) 0.024(2) -0.023(2)
N1 0.044(2) 0.030(2) 0.0246(19) 0.0038(15) -0.0078(17) -0.0003(16)
N4 0.062(3) 0.032(2) 0.027(2) 0.0042(17) -0.004(2) -0.007(2)
N6 0.034(2) 0.040(2) 0.055(3) 0.016(2) -0.003(2) -0.0020(18)
C11 0.035(2) 0.031(2) 0.026(2) 0.0072(18) -0.0030(18) -0.0045(18)
O9 0.053(3) 0.064(3) 0.118(4) 0.046(3) -0.018(3) -0.024(2)
C10 0.033(2) 0.035(2) 0.026(2) 0.0064(18) -0.0041(18) 0.0003(18)
O6 0.058(3) 0.085(4) 0.087(4) 0.006(3) -0.002(3) 0.037(3)
N5 0.047(3) 0.041(2) 0.048(3) 0.000(2) -0.012(2) 0.012(2)
C16 0.047(3) 0.034(3) 0.029(2) 0.010(2) -0.010(2) 0.001(2)
C6 0.037(2) 0.034(2) 0.018(2) 0.0029(17) -0.0040(18) -0.0054(18)
C5 0.040(2) 0.032(2) 0.024(2) 0.0025(18) -0.0051(19) -0.0060(19)
C12 0.036(3) 0.038(3) 0.045(3) 0.007(2) -0.009(2) 0.006(2)
C7 0.048(3) 0.048(3) 0.027(2) -0.002(2) -0.013(2) 0.003(2)
C15 0.060(3) 0.036(3) 0.032(3) 0.000(2) -0.016(2) 0.006(2)
C4 0.063(3) 0.036(3) 0.030(3) 0.001(2) -0.006(2) -0.006(2)
C3 0.070(4) 0.035(3) 0.031(3) -0.003(2) -0.005(3) -0.006(3)
C14 0.053(3) 0.035(3) 0.044(3) -0.005(2) -0.006(2) 0.002(2)
C1 0.056(3) 0.029(3) 0.034(3) 0.008(2) -0.008(2) 0.001(2)
C9 0.061(4) 0.048(3) 0.037(3) 0.011(2) -0.020(3) 0.013(3)
C19 0.038(3) 0.056(3) 0.042(3) -0.004(2) 0.000(2) 0.001(2)
C17 0.069(4) 0.068(4) 0.027(3) -0.015(3) -0.009(3) 0.006(3)
C8 0.060(3) 0.059(4) 0.030(3) 0.004(2) -0.021(2) 0.010(3)
C2 0.063(3) 0.031(3) 0.035(3) 0.003(2) 0.000(2) 0.003(2)
C13 0.044(3) 0.031(3) 0.054(3) 0.000(2) -0.005(2) 0.004(2)
C18 0.090(5) 0.083(5) 0.044(4) -0.008(3) 0.016(4) 0.011(4)
C20 0.046(4) 0.101(5) 0.053(4) 0.002(4) -0.006(3) -0.008(3)

loop_
_atom_type_symbol
_atom_type_description
_atom_type_scat_dispersion_real
_atom_type_scat_dispersion_imag
_atom_type_scat_source
C C 0.0181 0.0091 'International Tables Vol C Tables 4.2.6.8 and 6.1.1.4'
H H 0.0000 0.0000 'International Tables Vol C Tables 4.2.6.8 and 6.1.1.4'
N N 0.0311 0.0180 'International Tables Vol C Tables 4.2.6.8 and 6.1.1.4'
O O 0.0492 0.0322 'International Tables Vol C Tables 4.2.6.8 and 6.1.1.4'
P P 0.2955 0.4335 'International Tables Vol C Tables 4.2.6.8 and 6.1.1.4'
Sm Sm -5.3236 12.2178 'International Tables Vol C Tables 4.2.6.8 and 6.1.1.4'

loop_
_geom_angle_atom_site_label_1
_geom_angle_atom_site_label_2
_geom_angle_atom_site_label_3
_geom_angle
_geom_angle_site_symmetry_1
_geom_angle_site_symmetry_3
_geom_angle_publ_flag
O10 Sm1 O1 79.43(13) . . ?
O10 Sm1 O8 71.75(12) . . ?
O1 Sm1 O8 138.61(13) . . ?
O10 Sm1 O5 76.50(12) . . ?
O1 Sm1 O5 119.47(12) . . ?
O8 Sm1 O5 82.17(13) . . ?
O10 Sm1 O7 118.31(12) . . ?
O1 Sm1 O7 131.38(12) . . ?
O8 Sm1 O7 49.83(12) . . ?
O5 Sm1 O7 108.91(13) . . ?
O10 Sm1 O2 71.39(12) . . ?
O1 Sm1 O2 50.02(13) . . ?
O8 Sm1 O2 137.71(12) . . ?
O5 Sm1 O2 69.73(13) . . ?
O7 Sm1 O2 169.99(12) . . ?
O10 Sm1 O4 116.63(12) . . ?
O1 Sm1 O4 150.34(13) . . ?
O8 Sm1 O4 70.88(13) . . ?
O5 Sm1 O4 49.33(13) . . ?
O7 Sm1 O4 65.32(13) . . ?
O2 Sm1 O4 108.93(12) . . ?
O10 Sm1 N1 140.55(12) . . ?
O1 Sm1 N1 81.52(12) . . ?
O8 Sm1 N1 138.74(13) . . ?
O5 Sm1 N1 83.48(13) . . ?
O7 Sm1 N1 100.17(12) . . ?
O2 Sm1 N1 69.88(12) . . ?
O4 Sm1 N1 70.42(12) . . ?
O10 Sm1 N3 80.64(12) . . ?
O1 Sm1 N3 71.58(12) . . ?
O8 Sm1 N3 74.88(12) . . ?
O5 Sm1 N3 151.66(14) . . ?
O7 Sm1 N3 68.03(13) . . ?
O2 Sm1 N3 118.13(13) . . ?
O4 Sm1 N3 132.94(13) . . ?
N1 Sm1 N3 124.82(12) . . ?
O10 Sm1 N2 138.48(12) . . ?
O1 Sm1 N2 70.68(12) . . ?
O8 Sm1 N2 113.95(12) . . ?
O5 Sm1 N2 143.67(12) . . ?
O7 Sm1 N2 67.61(12) . . ?
O2 Sm1 N2 107.26(12) . . ?
O4 Sm1 N2 103.25(12) . . ?
N1 Sm1 N2 62.72(12) . . ?
N3 Sm1 N2 63.14(12) . . ?
O10 Sm1 N4 72.56(12) . . ?
O1 Sm1 N4 24.97(12) . . ?
O8 Sm1 N4 143.92(12) . . ?
O5 Sm1 N4 94.54(13) . . ?
O7 Sm1 N4 155.69(13) . . ?
O2 Sm1 N4 25.12(12) . . ?
O4 Sm1 N4 131.95(12) . . ?
N1 Sm1 N4 75.62(12) . . ?
N3 Sm1 N4 94.36(13) . . ?
N2 Sm1 N4 89.79(12) . . ?
O10 Sm1 N6 94.95(13) . . ?
O1 Sm1 N6 140.93(12) . . ?
O8 Sm1 N6 24.82(13) . . ?
O5 Sm1 N6 96.03(13) . . ?
O7 Sm1 N6 25.00(13) . . ?
O2 Sm1 N6 161.92(14) . . ?
O4 Sm1 N6 65.92(12) . . ?
N1 Sm1 N6 120.95(13) . . ?
N3 Sm1 N6 69.36(12) . . ?
N2 Sm1 N6 90.82(12) . . ?
N4 Sm1 N6 161.25(13) . . ?
O10 P1 O12 115.3(2) . . ?
O10 P1 O11 108.10(19) . . ?
O12 P1 O11 103.48(18) . . ?
O10 P1 C16 112.4(2) . . ?
O12 P1 C16 107.7(2) . . ?
O11 P1 C16 109.4(2) . . ?
P1 O10 Sm1 161.4(2) . . ?
C17 O11 P1 122.4(3) . . ?
C19 O12 P1 123.9(3) . . ?
N4 O1 Sm1 98.7(3) . . ?
N6 O7 Sm1 96.0(3) . . ?
N4 O2 Sm1 94.7(3) . . ?
N5 O4 Sm1 96.2(3) . . ?
N6 O8 Sm1 97.6(3) . . ?
N5 O5 Sm1 98.2(3) . . ?
C6 N2 C10 118.4(4) . . ?
C6 N2 Sm1 120.9(3) . . ?
C10 N2 Sm1 119.9(3) . . ?
C15 N3 C11 118.2(4) . . ?
C15 N3 Sm1 120.8(3) . . ?
C11 N3 Sm1 121.0(3) . . ?
C1 N1 C5 118.6(4) . . ?
C1 N1 Sm1 119.8(3) . . ?
C5 N1 Sm1 121.5(3) . . ?
O3 N4 O2 121.9(5) . . ?
O3 N4 O1 121.9(5) . . ?
O2 N4 O1 116.2(4) . . ?
O3 N4 Sm1 174.7(4) . . ?
O2 N4 Sm1 60.2(2) . . ?
O1 N4 Sm1 56.3(2) . . ?
O9 N6 O8 121.9(5) . . ?
O9 N6 O7 121.5(5) . . ?
O8 N6 O7 116.6(4) . . ?
O9 N6 Sm1 177.6(4) . . ?
O8 N6 Sm1 57.6(2) . . ?
O7 N6 Sm1 59.0(2) . . ?
N3 C11 C12 120.9(4) . . ?
N3 C11 C10 117.2(4) . . ?
C12 C11 C10 122.0(4) . . ?
N2 C10 C9 121.4(4) . . ?
N2 C10 C11 117.4(4) . . ?
C9 C10 C11 121.2(5) . . ?
O6 N5 O4 121.8(5) . . ?
O6 N5 O5 122.0(5) . . ?
O4 N5 O5 116.1(4) . . ?
O6 N5 Sm1 173.4(4) . . ?
O4 N5 Sm1 59.2(2) . . ?
O5 N5 Sm1 57.1(2) . . ?
C16 C16 P1 111.9(5) 2_666 . ?
C16 C16 H16A 109.2 2_666 . ?
P1 C16 H16A 109.2 . . ?
C16 C16 H16B 109.2 2_666 . ?
P1 C16 H16B 109.2 . . ?
H16A C16 H16B 107.9 . . ?
N2 C6 C7 122.4(4) . . ?
N2 C6 C5 116.7(4) . . ?
C7 C6 C5 121.0(4) . . ?
N1 C5 C4 121.0(5) . . ?
N1 C5 C6 116.9(4) . . ?
C4 C5 C6 122.1(4) . . ?
C13 C12 C11 119.9(5) . . ?
C13 C12 H12 120.0 . . ?
C11 C12 H12 120.0 . . ?
C8 C7 C6 118.9(5) . . ?
C8 C7 H7 120.5 . . ?
C6 C7 H7 120.5 . . ?
N3 C15 C14 123.5(5) . . ?
N3 C15 H15 118.3 . . ?
C14 C15 H15 118.3 . . ?
C3 C4 C5 119.6(5) . . ?
C3 C4 H4 120.2 . . ?
C5 C4 H4 120.2 . . ?
C2 C3 C4 119.2(5) . . ?
C2 C3 H3 120.4 . . ?
C4 C3 H3 120.4 . . ?
C13 C14 C15 118.6(5) . . ?
C13 C14 H14 120.7 . . ?
C15 C14 H14 120.7 . . ?
N1 C1 C2 122.6(5) . . ?
N1 C1 H1 118.7 . . ?
C2 C1 H1 118.7 . . ?
C8 C9 C10 119.7(5) . . ?
C8 C9 H9 120.2 . . ?
C10 C9 H9 120.2 . . ?
C20 C19 O12 108.4(5) . . ?
C20 C19 H19A 110.0 . . ?
O12 C19 H19A 110.0 . . ?
C20 C19 H19B 110.0 . . ?
O12 C19 H19B 110.0 . . ?
H19A C19 H19B 108.4 . . ?
O11 C17 C18 109.5(6) . . ?
O11 C17 H17A 109.8 . . ?
C18 C17 H17A 109.8 . . ?
O11 C17 H17B 109.8 . . ?
C18 C17 H17B 109.8 . . ?
H17A C17 H17B 108.2 . . ?
C9 C8 C7 119.1(5) . . ?
C9 C8 H8 120.5 . . ?
C7 C8 H8 120.5 . . ?
C3 C2 C1 119.1(5) . . ?
C3 C2 H2 120.5 . . ?
C1 C2 H2 120.5 . . ?
C14 C13 C12 119.0(5) . . ?
C14 C13 H13 120.5 . . ?
C12 C13 H13 120.5 . . ?
C17 C18 H18A 109.5 . . ?
C17 C18 H18B 109.5 . . ?
H18A C18 H18B 109.5 . . ?
C17 C18 H18C 109.5 . . ?
H18A C18 H18C 109.5 . . ?
H18B C18 H18C 109.5 . . ?
C19 C20 H20A 109.5 . . ?
C19 C20 H20B 109.5 . . ?
H20A C20 H20B 109.5 . . ?
C19 C20 H20C 109.5 . . ?
H20A C20 H20C 109.5 . . ?
H20B C20 H20C 109.5 . . ?

loop_
_geom_bond_atom_site_label_1
_geom_bond_atom_site_label_2
_geom_bond_distance
_geom_bond_site_symmetry_2
_geom_bond_publ_flag
Sm1 O10 2.362(3) . ?
Sm1 O1 2.492(4) . ?
Sm1 O8 2.527(4) . ?
Sm1 O5 2.539(4) . ?
Sm1 O7 2.558(4) . ?
Sm1 O2 2.577(4) . ?
Sm1 O4 2.584(4) . ?
Sm1 N1 2.587(4) . ?
Sm1 N3 2.588(4) . ?
Sm1 N2 2.604(4) . ?
Sm1 N4 2.961(4) . ?
Sm1 N6 2.968(4) . ?
P1 O10 1.477(3) . ?
P1 O12 1.556(4) . ?
P1 O11 1.557(3) . ?
P1 C16 1.780(5) . ?
O11 C17 1.457(6) . ?
O12 C19 1.480(6) . ?
O1 N4 1.265(6) . ?
O7 N6 1.261(6) . ?
O2 N4 1.261(6) . ?
O4 N5 1.257(6) . ?
O8 N6 1.257(6) . ?
O5 N5 1.263(6) . ?
N2 C6 1.344(6) . ?
N2 C10 1.346(6) . ?
N3 C15 1.338(6) . ?
N3 C11 1.347(6) . ?
O3 N4 1.208(6) . ?
N1 C1 1.336(6) . ?
N1 C5 1.350(6) . ?
N6 O9 1.212(6) . ?
C11 C12 1.386(7) . ?
C11 C10 1.481(6) . ?
C10 C9 1.397(7) . ?
O6 N5 1.214(6) . ?
C16 C16 1.545(10) 2_666 ?
C16 H16A 0.9700 . ?
C16 H16B 0.9700 . ?
C6 C7 1.393(7) . ?
C6 C5 1.487(7) . ?
C5 C4 1.385(7) . ?
C12 C13 1.373(8) . ?
C12 H12 0.9300 . ?
C7 C8 1.374(8) . ?
C7 H7 0.9300 . ?
C15 C14 1.369(7) . ?
C15 H15 0.9300 . ?
C4 C3 1.379(8) . ?
C4 H4 0.9300 . ?
C3 C2 1.361(8) . ?
C3 H3 0.9300 . ?
C14 C13 1.369(8) . ?
C14 H14 0.9300 . ?
C1 C2 1.380(7) . ?
C1 H1 0.9300 . ?
C9 C8 1.372(8) . ?
C9 H9 0.9300 . ?
C19 C20 1.466(8) . ?
C19 H19A 0.9700 . ?
C19 H19B 0.9700 . ?
C17 C18 1.462(9) . ?
C17 H17A 0.9700 . ?
C17 H17B 0.9700 . ?
C8 H8 0.9300 . ?
C2 H2 0.9300 . ?
C13 H13 0.9300 . ?
C18 H18A 0.9600 . ?
C18 H18B 0.9600 . ?
C18 H18C 0.9600 . ?
C20 H20A 0.9600 . ?
C20 H20B 0.9600 . ?
C20 H20C 0.9600 . ?

loop_
_geom_torsion_atom_site_label_1
_geom_torsion_atom_site_label_2
_geom_torsion_atom_site_label_3
_geom_torsion_atom_site_label_4
_geom_torsion
_geom_torsion_site_symmetry_1
_geom_torsion_site_symmetry_2
_geom_torsion_site_symmetry_3
_geom_torsion_site_symmetry_4
_geom_torsion_publ_flag
O12 P1 O10 Sm1 54.6(7) . . . . ?
O11 P1 O10 Sm1 169.8(6) . . . . ?
C16 P1 O10 Sm1 -69.3(7) . . . . ?
O10 P1 O11 C17 -172.7(4) . . . . ?
O12 P1 O11 C17 -50.0(5) . . . . ?
C16 P1 O11 C17 64.6(5) . . . . ?
O10 P1 O12 C19 -66.7(4) . . . . ?
O11 P1 O12 C19 175.5(4) . . . . ?
C16 P1 O12 C19 59.7(5) . . . . ?
Sm1 O2 N4 O3 -174.3(4) . . . . ?
Sm1 O2 N4 O1 5.5(4) . . . . ?
Sm1 O1 N4 O3 174.0(4) . . . . ?
Sm1 O1 N4 O2 -5.7(4) . . . . ?
Sm1 O8 N6 O9 177.2(5) . . . . ?
Sm1 O8 N6 O7 -0.7(5) . . . . ?
Sm1 O7 N6 O9 -177.2(5) . . . . ?
Sm1 O7 N6 O8 0.7(5) . . . . ?
C15 N3 C11 C12 -0.6(7) . . . . ?
Sm1 N3 C11 C12 -176.6(3) . . . . ?
C15 N3 C11 C10 -179.6(4) . . . . ?
Sm1 N3 C11 C10 4.4(5) . . . . ?
C6 N2 C10 C9 -3.7(7) . . . . ?
Sm1 N2 C10 C9 166.6(4) . . . . ?
C6 N2 C10 C11 176.7(4) . . . . ?
Sm1 N2 C10 C11 -13.0(5) . . . . ?
N3 C11 C10 N2 5.8(6) . . . . ?
C12 C11 C10 N2 -173.2(4) . . . . ?
N3 C11 C10 C9 -173.9(5) . . . . ?
C12 C11 C10 C9 7.2(7) . . . . ?
Sm1 O4 N5 O6 172.4(5) . . . . ?
Sm1 O4 N5 O5 -4.5(5) . . . . ?
Sm1 O5 N5 O6 -172.3(5) . . . . ?
Sm1 O5 N5 O4 4.6(5) . . . . ?
O10 P1 C16 C16 -66.2(5) . . . 2_666 ?
O12 P1 C16 C16 165.7(4) . . . 2_666 ?
O11 P1 C16 C16 53.9(5) . . . 2_666 ?
C10 N2 C6 C7 1.7(7) . . . . ?
Sm1 N2 C6 C7 -168.5(4) . . . . ?
C10 N2 C6 C5 -177.8(4) . . . . ?
Sm1 N2 C6 C5 12.0(5) . . . . ?
C1 N1 C5 C4 -0.4(7) . . . . ?
Sm1 N1 C5 C4 175.0(4) . . . . ?
C1 N1 C5 C6 178.8(4) . . . . ?
Sm1 N1 C5 C6 -5.8(5) . . . . ?
N2 C6 C5 N1 -4.1(6) . . . . ?
C7 C6 C5 N1 176.4(4) . . . . ?
N2 C6 C5 C4 175.1(4) . . . . ?
C7 C6 C5 C4 -4.4(7) . . . . ?
N3 C11 C12 C13 1.1(8) . . . . ?
C10 C11 C12 C13 -180.0(5) . . . . ?
N2 C6 C7 C8 1.0(8) . . . . ?
C5 C6 C7 C8 -179.5(5) . . . . ?
C11 N3 C15 C14 -0.3(8) . . . . ?
Sm1 N3 C15 C14 175.8(4) . . . . ?
N1 C5 C4 C3 0.7(8) . . . . ?
C6 C5 C4 C3 -178.5(5) . . . . ?
C5 C4 C3 C2 -0.8(8) . . . . ?
N3 C15 C14 C13 0.6(9) . . . . ?
C5 N1 C1 C2 0.1(8) . . . . ?
Sm1 N1 C1 C2 -175.3(4) . . . . ?
N2 C10 C9 C8 3.1(8) . . . . ?
C11 C10 C9 C8 -177.3(5) . . . . ?
P1 O12 C19 C20 -134.2(5) . . . . ?
P1 O11 C17 C18 -155.0(5) . . . . ?
C10 C9 C8 C7 -0.4(9) . . . . ?
C6 C7 C8 C9 -1.6(9) . . . . ?
C4 C3 C2 C1 0.6(8) . . . . ?
N1 C1 C2 C3 -0.2(8) . . . . ?
C15 C14 C13 C12 0.0(8) . . . . ?
C11 C12 C13 C14 -0.8(8) . . . . ?
